data_7017597
loop_
_publ_author_name
'Nickl, Claudia'
'Eichele, Klaus'
'Wesemann, Lars'

_publ_section_title
;
 1,2-Distanna-closo-dodecaborate--a rare example of a 1,2-distannylene
 ligand in transition metal chemistry.
;
_journal_issue 1
_journal_name_full 'Dalton transactions (Cambridge, England : 2003)'
_journal_page_first 243
_journal_page_last 250
_journal_paper_doi 10.1039/c1dt11247c
_journal_volume 41
_journal_year 2012
_chemical_formula_sum 'C18 H64 B20 Cl2 N2 Sn4'
_chemical_formula_weight 1070.57
_chemical_name_systematic
;
?
;
_space_group_IT_number 2
_symmetry_cell_setting triclinic
_symmetry_space_group_name_Hall '-P 1'
_symmetry_space_group_name_H-M 'P -1'
_atom_sites_solution_hydrogens geom
_atom_sites_solution_primary direct
_atom_sites_solution_secondary difmap
_audit_creation_method SHELXL-97
_cell_angle_alpha 90.417(6)
_cell_angle_beta 101.725(6)
_cell_angle_gamma 104.461(6)
_cell_formula_units_Z 2
_cell_length_a 8.5534(7)
_cell_length_b 15.7761(12)
_cell_length_c 16.5730(13)
_cell_measurement_reflns_used 18602
_cell_measurement_temperature 173(2)
_cell_measurement_theta_max 27.1
_cell_measurement_theta_min 2.16
_cell_volume 2116.3(3)
_computing_cell_refinement X-Area
_computing_data_collection X-Area
_computing_data_reduction X-Area
_computing_molecular_graphics 'Diamond Version 3.1e'
_computing_structure_refinement 'SHELXL-97 (Sheldrick, 1997)'
_computing_structure_solution SHELXS-97
_diffrn_ambient_temperature 173(2)
_diffrn_measured_fraction_theta_full 0.988
_diffrn_measured_fraction_theta_max 0.988
_diffrn_measurement_device_type 'Stoe IPDS 2T'
_diffrn_measurement_method 'OMEGA SCANS'
_diffrn_radiation_monochromator graphite
_diffrn_radiation_source 'fine-focus sealed tube'
_diffrn_radiation_type MoK\a
_diffrn_radiation_wavelength 0.71073
_diffrn_reflns_av_R_equivalents 0.0470
_diffrn_reflns_av_sigmaI/netI 0.0337
_diffrn_reflns_limit_h_max 9
_diffrn_reflns_limit_h_min -10
_diffrn_reflns_limit_k_max 19
_diffrn_reflns_limit_k_min -19
_diffrn_reflns_limit_l_max 20
_diffrn_reflns_limit_l_min -20
_diffrn_reflns_number 30667
_diffrn_reflns_theta_full 26.37
_diffrn_reflns_theta_max 26.37
_diffrn_reflns_theta_min 5.68
_exptl_absorpt_coefficient_mu 2.477
_exptl_absorpt_correction_T_max 0.8309
_exptl_absorpt_correction_T_min 0.5983
_exptl_absorpt_correction_type numerical
_exptl_absorpt_process_details
;
X-RED 1.31, Data Reduction for STAD4 and IPDS; X-Shape 2.07,
Crystal optimization for absorption correction, Stoe & Cie,
Darmstadt, 2005.
;
_exptl_crystal_colour colorless
_exptl_crystal_density_diffrn 1.680
_exptl_crystal_density_method 'not measured'
_exptl_crystal_description block
_exptl_crystal_F_000 1040
_exptl_crystal_size_max 0.20
_exptl_crystal_size_mid 0.19
_exptl_crystal_size_min 0.08
_refine_diff_density_max 0.957
_refine_diff_density_min -0.904
_refine_diff_density_rms 0.090
_refine_ls_extinction_method none
_refine_ls_goodness_of_fit_ref 1.057
_refine_ls_hydrogen_treatment constr
_refine_ls_matrix_type full
_refine_ls_number_parameters 415
_refine_ls_number_reflns 8567
_refine_ls_number_restraints 0
_refine_ls_restrained_S_all 1.057
_refine_ls_R_factor_all 0.0410
_refine_ls_R_factor_gt 0.0302
_refine_ls_shift/su_max 0.001
_refine_ls_shift/su_mean 0.000
_refine_ls_structure_factor_coef Fsqd
_refine_ls_weighting_details 'calc w=1/[\s^2^(Fo^2^)+(0.0158P)^2^+3.5060P] where P=(Fo^2^+2Fc^2^)/3'
_refine_ls_weighting_scheme calc
_refine_ls_wR_factor_gt 0.0525
_refine_ls_wR_factor_ref 0.0549
_reflns_number_gt 7298
_reflns_number_total 8567
_reflns_threshold_expression >2sigma(I)
_cod_data_source_file c1dt11247c.txt
_cod_data_source_block Compound2
_cod_original_sg_symbol_H-M P-1
_cod_database_code 7017597

loop_
_symmetry_equiv_pos_as_xyz
'x, y, z'
'-x, -y, -z'

loop_
_atom_site_label
_atom_site_type_symbol
_atom_site_fract_x
_atom_site_fract_y
_atom_site_fract_z
_atom_site_U_iso_or_equiv
_atom_site_adp_type
_atom_site_occupancy
_atom_site_symmetry_multiplicity
_atom_site_calc_flag
_atom_site_refinement_flags
Sn3 Sn 0.46484(3) 0.082444(14) 0.869055(14) 0.01952(6) Uani 1 1 d .
Sn2 Sn -0.21854(3) -0.066256(15) 0.906177(15) 0.02249(6) Uani 1 1 d .
Sn1 Sn 0.06630(3) -0.069892(14) 0.852157(15) 0.02073(6) Uani 1 1 d .
Sn4 Sn 0.78092(3) 0.190555(16) 0.880480(17) 0.02738(6) Uani 1 1 d .
C1 C 0.3284(4) -0.0460(2) 0.8875(2) 0.0232(7) Uani 1 1 d .
H1A H 0.3572 -0.0568 0.9456 0.028 Uiso 1 1 calc R
H1B H 0.3627 -0.0880 0.8566 0.028 Uiso 1 1 calc R
B3 B -0.1363(5) -0.2057(2) 0.8527(3) 0.0238(8) Uani 1 1 d .
H3 H -0.1058 -0.2494 0.9015 0.029 Uiso 1 1 calc R
B6 B -0.1377(5) -0.0177(2) 0.7608(2) 0.0213(8) Uani 1 1 d .
H6 H -0.1087 0.0535 0.7537 0.026 Uiso 1 1 calc R
B7 B -0.3390(5) -0.1918(2) 0.8120(2) 0.0231(8) Uani 1 1 d .
H7 H -0.4380 -0.2272 0.8418 0.028 Uiso 1 1 calc R
B11 B -0.3388(5) -0.0856(3) 0.7606(2) 0.0224(8) Uani 1 1 d .
H11 H -0.4367 -0.0510 0.7570 0.027 Uiso 1 1 calc R
B5 B -0.0368(5) -0.0884(2) 0.7099(2) 0.0227(8) Uani 1 1 d .
H5 H 0.0589 -0.0580 0.6760 0.027 Uiso 1 1 calc R
B4 B -0.0361(5) -0.1951(2) 0.7627(3) 0.0258(9) Uani 1 1 d .
H4 H 0.0604 -0.2295 0.7612 0.031 Uiso 1 1 calc R
B10 B -0.2453(5) -0.0894(3) 0.6744(3) 0.0240(8) Uani 1 1 d .
H10 H -0.2847 -0.0601 0.6162 0.029 Uiso 1 1 calc R
B16 B 0.5366(5) 0.2178(2) 0.9489(3) 0.0224(8) Uani 1 1 d .
H16 H 0.5603 0.2136 1.0164 0.027 Uiso 1 1 calc R
B13 B 0.5202(5) 0.1625(2) 0.7530(2) 0.0239(8) Uani 1 1 d .
H13 H 0.5333 0.1243 0.7000 0.029 Uiso 1 1 calc R
B21 B 0.6436(5) 0.3037(2) 0.8957(2) 0.0237(8) Uani 1 1 d .
H21 H 0.7451 0.3537 0.9344 0.028 Uiso 1 1 calc R
B17 B 0.6358(5) 0.2724(3) 0.7847(3) 0.0254(8) Uani 1 1 d .
H17 H 0.7321 0.3016 0.7508 0.031 Uiso 1 1 calc R
B15 B 0.3214(5) 0.1862(2) 0.8870(2) 0.0225(8) Uani 1 1 d .
H15 H 0.2186 0.1593 0.9177 0.027 Uiso 1 1 calc R
B14 B 0.3130(5) 0.1546(3) 0.7749(2) 0.0227(8) Uani 1 1 d .
H14 H 0.2044 0.1080 0.7373 0.027 Uiso 1 1 calc R
B20 B 0.4371(5) 0.2965(2) 0.9048(2) 0.0228(8) Uani 1 1 d .
H20 H 0.4071 0.3415 0.9468 0.027 Uiso 1 1 calc R
B18 B 0.4229(5) 0.2483(2) 0.7336(2) 0.0246(8) Uani 1 1 d .
H18 H 0.3838 0.2630 0.6689 0.030 Uiso 1 1 calc R
B19 B 0.3038(5) 0.2598(3) 0.8074(3) 0.0244(8) Uani 1 1 d .
H19 H 0.1878 0.2796 0.7888 0.029 Uiso 1 1 calc R
B22 B 0.5031(5) 0.3330(3) 0.8129(3) 0.0251(8) Uani 1 1 d .
H22 H 0.5204 0.4022 0.7980 0.030 Uiso 1 1 calc R
B9 B -0.1842(5) -0.1884(3) 0.6729(3) 0.0278(9) Uani 1 1 d .
H9 H -0.1810 -0.2205 0.6143 0.033 Uiso 1 1 calc R
B12 B -0.3723(5) -0.1860(3) 0.7036(3) 0.0257(8) Uani 1 1 d .
H12 H -0.4956 -0.2161 0.6655 0.031 Uiso 1 1 calc R
B8 B -0.2457(5) -0.2517(3) 0.7539(3) 0.0270(9) Uani 1 1 d .
H8 H -0.2856 -0.3236 0.7453 0.032 Uiso 1 1 calc R
N1 N 0.8565(4) 0.1903(2) 0.53207(17) 0.0254(6) Uani 1 1 d .
C15 C 1.0366(6) 0.3359(3) 0.6052(3) 0.0466(11) Uani 1 1 d .
H15A H 1.0982 0.3927 0.5940 0.070 Uiso 1 1 calc R
H15B H 1.1093 0.3070 0.6396 0.070 Uiso 1 1 calc R
H15C H 0.9517 0.3423 0.6330 0.070 Uiso 1 1 calc R
C14 C 0.9586(5) 0.2818(2) 0.5249(2) 0.0326(8) Uani 1 1 d .
H14A H 0.8888 0.3130 0.4902 0.039 Uiso 1 1 calc R
H14B H 1.0458 0.2775 0.4969 0.039 Uiso 1 1 calc R
C12 C 0.7878(5) 0.1500(3) 0.4444(2) 0.0301(8) Uani 1 1 d .
H12A H 0.7280 0.1881 0.4132 0.036 Uiso 1 1 calc R
H12B H 0.8797 0.1481 0.4190 0.036 Uiso 1 1 calc R
C10 C 0.9630(5) 0.1372(3) 0.5828(2) 0.0358(9) Uani 1 1 d .
H10A H 1.0084 0.1666 0.6372 0.043 Uiso 1 1 calc R
H10B H 0.8927 0.0803 0.5897 0.043 Uiso 1 1 calc R
C11 C 1.1032(5) 0.1232(3) 0.5468(3) 0.0407(10) Uani 1 1 d .
H11A H 1.1633 0.0894 0.5828 0.061 Uiso 1 1 calc R
H11B H 1.1758 0.1790 0.5410 0.061 Uiso 1 1 calc R
H11C H 1.0600 0.0924 0.4936 0.061 Uiso 1 1 calc R
C13 C 0.6741(5) 0.0587(3) 0.4376(3) 0.0423(10) Uani 1 1 d .
H13A H 0.6362 0.0384 0.3805 0.063 Uiso 1 1 calc R
H13B H 0.5811 0.0599 0.4613 0.063 Uiso 1 1 calc R
H13C H 0.7329 0.0198 0.4667 0.063 Uiso 1 1 calc R
C16 C 0.7182(5) 0.1915(3) 0.5766(3) 0.0456(11) Uani 1 1 d .
H16A H 0.6566 0.1316 0.5802 0.055 Uiso 1 1 calc R
H16B H 0.7669 0.2163 0.6325 0.055 Uiso 1 1 calc R
C17 C 0.6004(6) 0.2423(5) 0.5367(3) 0.0729(19) Uani 1 1 d .
H17A H 0.5170 0.2395 0.5683 0.109 Uiso 1 1 calc R
H17B H 0.5494 0.2176 0.4817 0.109 Uiso 1 1 calc R
H17C H 0.6592 0.3023 0.5346 0.109 Uiso 1 1 calc R
N2 N 0.8149(3) 0.45741(17) 0.16429(17) 0.0185(6) Uani 1 1 d .
C22 C 0.8139(4) 0.4665(2) 0.2553(2) 0.0257(7) Uani 1 1 d .
H22A H 0.9213 0.5019 0.2837 0.031 Uiso 1 1 calc R
H22B H 0.7330 0.4983 0.2614 0.031 Uiso 1 1 calc R
C24 C 0.8382(4) 0.5496(2) 0.1344(2) 0.0245(7) Uani 1 1 d .
H24A H 0.7454 0.5714 0.1421 0.029 Uiso 1 1 calc R
H24B H 0.9371 0.5870 0.1689 0.029 Uiso 1 1 calc R
C25 C 0.8526(5) 0.5579(3) 0.0453(2) 0.0331(9) Uani 1 1 d .
H25A H 0.8674 0.6182 0.0322 0.050 Uiso 1 1 calc R
H25B H 0.7538 0.5228 0.0102 0.050 Uiso 1 1 calc R
H25C H 0.9458 0.5380 0.0370 0.050 Uiso 1 1 calc R
C21 C 0.5007(4) 0.4227(3) 0.1242(3) 0.0329(9) Uani 1 1 d .
H21A H 0.4061 0.3809 0.0926 0.049 Uiso 1 1 calc R
H21B H 0.5051 0.4798 0.1035 0.049 Uiso 1 1 calc R
H21C H 0.4926 0.4242 0.1811 0.049 Uiso 1 1 calc R
C20 C 0.6554(4) 0.3965(2) 0.1170(2) 0.0239(7) Uani 1 1 d .
H20A H 0.6602 0.3936 0.0591 0.029 Uiso 1 1 calc R
H20B H 0.6477 0.3381 0.1365 0.029 Uiso 1 1 calc R
C27 C 1.1250(5) 0.4720(3) 0.1860(3) 0.0394(10) Uani 1 1 d .
H27A H 1.2036 0.4419 0.1746 0.059 Uiso 1 1 calc R
H27B H 1.1391 0.4812 0.2447 0.059 Uiso 1 1 calc R
H27C H 1.1422 0.5275 0.1614 0.059 Uiso 1 1 calc R
C26 C 0.9519(4) 0.4171(2) 0.1505(2) 0.0253(7) Uani 1 1 d .
H26A H 0.9374 0.3606 0.1748 0.030 Uiso 1 1 calc R
H26B H 0.9406 0.4067 0.0916 0.030 Uiso 1 1 calc R
C23 C 0.7758(6) 0.3817(3) 0.2976(3) 0.0381(9) Uani 1 1 d .
H23A H 0.7779 0.3942 0.3547 0.057 Uiso 1 1 calc R
H23B H 0.8570 0.3503 0.2938 0.057 Uiso 1 1 calc R
H23C H 0.6682 0.3466 0.2714 0.057 Uiso 1 1 calc R
C2 C 0.3426(9) 0.4322(3) 0.4125(3) 0.0705(17) Uani 1 1 d .
H2A H 0.4029 0.4124 0.4616 0.085 Uiso 1 1 calc R
H2B H 0.2927 0.3821 0.3732 0.085 Uiso 1 1 calc R
Cl2 Cl 0.18550(19) 0.47558(12) 0.43862(10) 0.0782(5) Uani 1 1 d .
Cl1 Cl 0.47952(18) 0.51191(12) 0.36940(9) 0.0734(4) Uani 1 1 d .

loop_
_atom_site_aniso_label
_atom_site_aniso_U_11
_atom_site_aniso_U_22
_atom_site_aniso_U_33
_atom_site_aniso_U_23
_atom_site_aniso_U_13
_atom_site_aniso_U_12
Sn3 0.01988(11) 0.01661(11) 0.02133(12) 0.00202(9) 0.00352(9) 0.00399(8)
Sn2 0.02438(12) 0.02501(12) 0.01995(12) -0.00059(9) 0.00792(10) 0.00723(9)
Sn1 0.01747(11) 0.01963(11) 0.02480(13) 0.00080(9) 0.00467(9) 0.00408(9)
Sn4 0.01950(11) 0.02391(12) 0.03838(15) -0.00144(10) 0.00634(10) 0.00487(9)
C1 0.0205(16) 0.0208(16) 0.0286(19) 0.0068(14) 0.0054(14) 0.0054(13)
B3 0.029(2) 0.0139(17) 0.030(2) 0.0023(15) 0.0089(17) 0.0049(15)
B6 0.0213(18) 0.0210(18) 0.0230(19) 0.0049(15) 0.0082(15) 0.0051(15)
B7 0.0246(19) 0.0205(18) 0.022(2) 0.0016(15) 0.0066(16) 0.0001(15)
B11 0.0198(18) 0.0254(19) 0.023(2) 0.0048(15) 0.0068(16) 0.0059(15)
B5 0.0249(19) 0.0203(18) 0.025(2) 0.0006(15) 0.0108(16) 0.0046(15)
B4 0.031(2) 0.0174(18) 0.033(2) -0.0001(16) 0.0152(18) 0.0060(16)
B10 0.0259(19) 0.0234(19) 0.022(2) 0.0018(15) 0.0072(16) 0.0026(15)
B16 0.0230(18) 0.0211(18) 0.023(2) -0.0024(15) 0.0029(16) 0.0069(15)
B13 0.033(2) 0.0178(18) 0.0200(19) -0.0001(14) 0.0071(16) 0.0029(16)
B21 0.028(2) 0.0176(17) 0.024(2) -0.0044(15) 0.0069(16) 0.0012(15)
B17 0.029(2) 0.0199(18) 0.028(2) 0.0017(15) 0.0125(17) 0.0011(16)
B15 0.0213(18) 0.0230(18) 0.024(2) 0.0019(15) 0.0043(16) 0.0073(15)
B14 0.0234(18) 0.0225(18) 0.021(2) 0.0032(15) 0.0031(16) 0.0056(15)
B20 0.0279(19) 0.0215(18) 0.023(2) 0.0008(15) 0.0064(16) 0.0121(16)
B18 0.034(2) 0.0217(18) 0.0173(19) 0.0035(15) 0.0079(17) 0.0039(16)
B19 0.0262(19) 0.0232(19) 0.025(2) 0.0044(15) 0.0046(16) 0.0095(16)
B22 0.034(2) 0.0179(18) 0.022(2) 0.0006(15) 0.0076(17) 0.0038(16)
B9 0.035(2) 0.0235(19) 0.024(2) -0.0021(16) 0.0123(18) 0.0014(17)
B12 0.0248(19) 0.0254(19) 0.021(2) -0.0010(15) 0.0027(16) -0.0026(16)
B8 0.033(2) 0.0197(18) 0.025(2) -0.0005(15) 0.0085(17) 0.0001(16)
N1 0.0271(15) 0.0355(16) 0.0150(14) 0.0025(12) 0.0073(12) 0.0079(13)
C15 0.056(3) 0.037(2) 0.041(3) -0.0036(19) 0.006(2) 0.006(2)
C14 0.044(2) 0.0275(18) 0.028(2) 0.0042(15) 0.0078(17) 0.0116(17)
C12 0.0294(18) 0.045(2) 0.0172(18) -0.0005(15) 0.0056(15) 0.0113(17)
C10 0.047(2) 0.032(2) 0.0236(19) 0.0080(16) 0.0019(17) 0.0056(18)
C11 0.046(2) 0.046(2) 0.033(2) -0.0022(18) -0.0022(19) 0.025(2)
C13 0.033(2) 0.048(3) 0.040(2) -0.0060(19) 0.0026(19) 0.0051(19)
C16 0.039(2) 0.076(3) 0.026(2) 0.000(2) 0.0205(19) 0.013(2)
C17 0.042(3) 0.144(6) 0.043(3) -0.018(3) 0.011(2) 0.042(3)
N2 0.0165(13) 0.0166(13) 0.0226(15) 0.0010(11) 0.0045(11) 0.0041(10)
C22 0.0255(17) 0.0293(18) 0.0200(18) -0.0038(14) 0.0012(14) 0.0056(14)
C24 0.0244(17) 0.0151(15) 0.035(2) 0.0045(14) 0.0061(15) 0.0066(13)
C25 0.034(2) 0.0323(19) 0.038(2) 0.0150(17) 0.0123(17) 0.0133(16)
C21 0.0205(17) 0.040(2) 0.035(2) -0.0015(17) 0.0045(16) 0.0036(16)
C20 0.0243(17) 0.0204(16) 0.0232(18) -0.0044(13) 0.0046(14) -0.0009(13)
C27 0.0224(18) 0.048(2) 0.050(3) 0.016(2) 0.0073(18) 0.0135(17)
C26 0.0256(17) 0.0247(17) 0.034(2) 0.0069(15) 0.0132(15) 0.0155(14)
C23 0.047(2) 0.039(2) 0.029(2) 0.0105(17) 0.0111(19) 0.0095(19)
C2 0.113(5) 0.049(3) 0.038(3) -0.004(2) -0.003(3) 0.016(3)
Cl2 0.0592(8) 0.1077(12) 0.0577(9) 0.0170(8) 0.0087(7) 0.0054(8)
Cl1 0.0608(8) 0.1016(11) 0.0459(7) -0.0067(7) 0.0101(6) 0.0004(8)

loop_
_atom_type_symbol
_atom_type_description
_atom_type_scat_dispersion_real
_atom_type_scat_dispersion_imag
_atom_type_scat_source
C C 0.0033 0.0016 'International Tables Vol C Tables 4.2.6.8 and 6.1.1.4'
B B 0.0013 0.0007 'International Tables Vol C Tables 4.2.6.8 and 6.1.1.4'
N N 0.0061 0.0033 'International Tables Vol C Tables 4.2.6.8 and 6.1.1.4'
Sn Sn -0.6537 1.4246 'International Tables Vol C Tables 4.2.6.8 and 6.1.1.4'
Cl Cl 0.1484 0.1585 'International Tables Vol C Tables 4.2.6.8 and 6.1.1.4'
H H 0.0000 0.0000 'International Tables Vol C Tables 4.2.6.8 and 6.1.1.4'

loop_
_geom_angle_atom_site_label_1
_geom_angle_atom_site_label_2
_geom_angle_atom_site_label_3
_geom_angle
C1 Sn3 B14 112.78(13)
C1 Sn3 B15 111.17(13)
B14 Sn3 B15 48.39(14)
C1 Sn3 B13 135.61(14)
B14 Sn3 B13 46.61(14)
B15 Sn3 B13 83.56(14)
C1 Sn3 B16 132.36(14)
B14 Sn3 B16 83.30(14)
B15 Sn3 B16 46.51(14)
B13 Sn3 B16 88.74(13)
C1 Sn3 Sn4 144.33(9)
B14 Sn3 Sn4 100.34(10)
B15 Sn3 Sn4 100.44(10)
B13 Sn3 Sn4 62.22(10)
B16 Sn3 Sn4 62.28(9)
B7 Sn2 B11 46.30(13)
B7 Sn2 B3 41.16(13)
B11 Sn2 B3 74.73(13)
B7 Sn2 B6 74.19(12)
B11 Sn2 B6 40.33(12)
B3 Sn2 B6 77.05(12)
B7 Sn2 Sn1 83.40(9)
B11 Sn2 Sn1 82.72(9)
B3 Sn2 Sn1 52.22(8)
B6 Sn2 Sn1 51.55(8)
C1 Sn1 B4 108.73(14)
C1 Sn1 B5 114.15(14)
B4 Sn1 B5 48.22(14)
C1 Sn1 B6 139.89(12)
B4 Sn1 B6 83.20(14)
B5 Sn1 B6 46.48(13)
C1 Sn1 B3 127.49(13)
B4 Sn1 B3 46.16(14)
B5 Sn1 B3 83.15(14)
B6 Sn1 B3 88.85(14)
C1 Sn1 Sn2 144.83(10)
B4 Sn1 Sn2 99.40(10)
B5 Sn1 Sn2 100.22(10)
B6 Sn1 Sn2 62.70(9)
B3 Sn1 Sn2 61.60(9)
B17 Sn4 B21 46.17(14)
B17 Sn4 B13 40.58(12)
B21 Sn4 B13 73.85(13)
B17 Sn4 B16 74.16(13)
B21 Sn4 B16 40.46(12)
B13 Sn4 B16 76.32(12)
B17 Sn4 Sn3 82.60(9)
B21 Sn4 Sn3 82.39(9)
B13 Sn4 Sn3 51.39(8)
B16 Sn4 Sn3 51.50(8)
Sn3 C1 Sn1 115.39(15)
Sn3 C1 H1A 108.4
Sn1 C1 H1A 108.4
Sn3 C1 H1B 108.4
Sn1 C1 H1B 108.4
H1A C1 H1B 107.5
B8 B3 B7 59.7(2)
B8 B3 B4 58.4(2)
B7 B3 B4 104.3(3)
B8 B3 Sn1 114.4(2)
B7 B3 Sn1 109.7(2)
B4 B3 Sn1 65.03(16)
B8 B3 Sn2 115.7(2)
B7 B3 Sn2 61.02(17)
B4 B3 Sn2 118.3(2)
Sn1 B3 Sn2 66.17(9)
B8 B3 H3 119.2
B7 B3 H3 125.5
B4 B3 H3 120.4
Sn1 B3 H3 116.4
Sn2 B3 H3 113.9
B10 B6 B11 60.3(2)
B10 B6 B5 58.0(2)
B11 B6 B5 104.6(3)
B10 B6 Sn1 114.6(2)
B11 B6 Sn1 110.2(2)
B5 B6 Sn1 65.32(17)
B10 B6 Sn2 115.6(2)
B11 B6 Sn2 60.88(16)
B5 B6 Sn2 117.6(2)
Sn1 B6 Sn2 65.75(10)
B10 B6 H6 119.1
B11 B6 H6 124.9
B5 B6 H6 120.6
Sn1 B6 H6 116.1
Sn2 B6 H6 114.4
B12 B7 B8 60.2(2)
B12 B7 B3 110.5(3)
B8 B7 B3 59.2(2)
B12 B7 B11 57.8(2)
B8 B7 B11 106.5(3)
B3 B7 B11 114.0(3)
B12 B7 Sn2 123.2(2)
B8 B7 Sn2 130.2(2)
B3 B7 Sn2 77.81(19)
B11 B7 Sn2 67.42(17)
B12 B7 H7 121.1
B8 B7 H7 119.5
B3 B7 H7 116.2
B11 B7 H7 124.0
Sn2 B7 H7 100.6
B12 B11 B10 59.9(2)
B12 B11 B6 110.4(3)
B10 B11 B6 59.2(2)
B12 B11 B7 57.8(2)
B10 B11 B7 106.3(3)
B6 B11 B7 114.2(3)
B12 B11 Sn2 122.1(2)
B10 B11 Sn2 130.4(2)
B6 B11 Sn2 78.79(19)
B7 B11 Sn2 66.29(17)
B12 B11 H11 121.6
B10 B11 H11 119.6
B6 B11 H11 115.5
B7 B11 H11 124.4
Sn2 B11 H11 100.9
B10 B5 B9 60.2(2)
B10 B5 B6 58.1(2)
B9 B5 B6 108.7(3)
B10 B5 B4 106.3(3)
B9 B5 B4 57.5(2)
B6 B5 B4 112.4(3)
B10 B5 Sn1 117.1(2)
B9 B5 Sn1 116.4(2)
B6 B5 Sn1 68.20(17)
B4 B5 Sn1 65.85(18)
B10 B5 H5 122.0
B9 B5 H5 121.5
B6 B5 H5 119.5
B4 B5 H5 121.9
Sn1 B5 H5 111.2
B8 B4 B9 59.9(2)
B8 B4 B3 58.2(2)
B9 B4 B3 108.9(3)
B8 B4 B5 106.1(3)
B9 B4 B5 57.5(2)
B3 B4 B5 113.2(3)
B8 B4 Sn1 117.4(2)
B9 B4 Sn1 116.5(2)
B3 B4 Sn1 68.81(17)
B5 B4 Sn1 65.93(16)
B8 B4 H4 122.2
B9 B4 H4 121.6
B3 B4 H4 118.9
B5 B4 H4 121.7
Sn1 B4 H4 110.9
B5 B10 B6 63.9(2)
B5 B10 B9 60.3(2)
B6 B10 B9 113.5(3)
B5 B10 B12 109.4(3)
B6 B10 B12 111.4(3)
B9 B10 B12 60.9(2)
B5 B10 B11 109.3(3)
B6 B10 B11 60.5(2)
B9 B10 B11 108.7(3)
B12 B10 B11 59.7(2)
B5 B10 H10 120.4
B6 B10 H10 117.6
B9 B10 H10 120.1
B12 B10 H10 120.9
B11 B10 H10 122.3
B20 B16 B21 60.3(2)
B20 B16 B15 58.3(2)
B21 B16 B15 104.9(3)
B20 B16 Sn3 114.7(2)
B21 B16 Sn3 110.1(2)
B15 B16 Sn3 65.28(16)
B20 B16 Sn4 116.3(2)
B21 B16 Sn4 61.17(17)
B15 B16 Sn4 118.7(2)
Sn3 B16 Sn4 66.22(10)
B20 B16 H16 118.9
B21 B16 H16 125.0
B15 B16 H16 120.2
Sn3 B16 H16 116.2
Sn4 B16 H16 113.6
B18 B13 B17 60.7(2)
B18 B13 B14 58.5(2)
B17 B13 B14 105.2(3)
B18 B13 Sn3 115.0(2)
B17 B13 Sn3 110.5(2)
B14 B13 Sn3 65.04(16)
B18 B13 Sn4 116.6(2)
B17 B13 Sn4 61.06(18)
B14 B13 Sn4 118.5(2)
Sn3 B13 Sn4 66.39(10)
B18 B13 H13 118.5
B17 B13 H13 124.7
B14 B13 H13 120.3
Sn3 B13 H13 116.0
Sn4 B13 H13 113.7
B20 B21 B22 60.1(2)
B20 B21 B16 59.2(2)
B22 B21 B16 110.2(3)
B20 B21 B17 107.0(3)
B22 B21 B17 58.1(2)
B16 B21 B17 114.1(3)
B20 B21 Sn4 130.6(2)
B22 B21 Sn4 122.7(2)
B16 B21 Sn4 78.36(19)
B17 B21 Sn4 66.71(18)
B20 B21 H21 119.2
B22 B21 H21 121.4
B16 B21 H21 116.0
B17 B21 H21 124.0
Sn4 B21 H21 100.7
B22 B17 B13 109.4(3)
B22 B17 B18 59.5(2)
B13 B17 B18 58.9(2)
B22 B17 B21 57.9(2)
B13 B17 B21 113.5(3)
B18 B17 B21 106.2(3)
B22 B17 Sn4 122.9(2)
B13 B17 Sn4 78.36(19)
B18 B17 Sn4 130.5(2)
B21 B17 Sn4 67.12(18)
B22 B17 H17 121.7
B13 B17 H17 116.5
B18 B17 H17 119.7
B21 B17 H17 124.2
Sn4 B17 H17 100.4
B20 B15 B19 60.3(2)
B20 B15 B16 58.0(2)
B19 B15 B16 108.5(3)
B20 B15 B14 106.1(3)
B19 B15 B14 57.3(2)
B16 B15 B14 112.0(3)
B20 B15 Sn3 116.9(2)
B19 B15 Sn3 115.9(2)
B16 B15 Sn3 68.21(17)
B14 B15 Sn3 65.43(17)
B20 B15 H15 122.0
B19 B15 H15 121.6
B16 B15 H15 119.6
B14 B15 H15 122.2
Sn3 B15 H15 111.5
B19 B14 B18 60.5(2)
B19 B14 B13 108.8(3)
B18 B14 B13 58.0(2)
B19 B14 B15 57.6(2)
B18 B14 B15 106.9(3)
B13 B14 B15 112.9(3)
B19 B14 Sn3 116.8(2)
B18 B14 Sn3 117.4(2)
B13 B14 Sn3 68.36(17)
B15 B14 Sn3 66.18(17)
B19 B14 H14 121.3
B18 B14 H14 121.8
B13 B14 H14 119.4
B15 B14 H14 121.4
Sn3 B14 H14 110.9
B16 B20 B15 63.7(2)
B16 B20 B19 113.1(3)
B15 B20 B19 60.1(2)
B16 B20 B21 60.6(2)
B15 B20 B21 109.2(3)
B19 B20 B21 108.6(3)
B16 B20 B22 111.3(3)
B15 B20 B22 108.9(3)
B19 B20 B22 60.4(2)
B21 B20 B22 59.9(2)
B16 B20 H20 117.8
B15 B20 H20 120.6
B19 B20 H20 120.4
B21 B20 H20 122.1
B22 B20 H20 121.1
B13 B18 B14 63.5(2)
B13 B18 B22 111.1(3)
B14 B18 B22 108.4(3)
B13 B18 B19 112.8(3)
B14 B18 B19 59.8(2)
B22 B18 B19 60.5(2)
B13 B18 B17 60.4(2)
B14 B18 B17 108.8(3)
B22 B18 B17 60.0(2)
B19 B18 B17 108.6(3)
B13 B18 H18 118.0
B14 B18 H18 121.1
B22 B18 H18 121.2
B19 B18 H18 120.5
B17 B18 H18 122.2
B14 B19 B15 65.0(2)
B14 B19 B20 111.7(3)
B15 B19 B20 59.6(2)
B14 B19 B18 59.8(2)
B15 B19 B18 112.2(3)
B20 B19 B18 109.6(3)
B14 B19 B22 107.7(3)
B15 B19 B22 108.1(3)
B20 B19 B22 59.9(2)
B18 B19 B22 59.5(2)
B14 B19 H19 119.5
B15 B19 H19 119.1
B20 B19 H19 120.8
B18 B19 H19 120.6
B22 B19 H19 123.2
B18 B22 B21 111.8(3)
B18 B22 B20 109.7(3)
B21 B22 B20 60.0(2)
B18 B22 B17 60.5(2)
B21 B22 B17 64.0(2)
B20 B22 B17 111.6(3)
B18 B22 B19 60.0(2)
B21 B22 B19 108.0(3)
B20 B22 B19 59.6(2)
B17 B22 B19 108.5(3)
B18 B22 H22 120.4
B21 B22 H22 119.7
B20 B22 H22 120.8
B17 B22 H22 119.3
B19 B22 H22 122.9
B8 B9 B10 109.6(3)
B8 B9 B5 112.2(3)
B10 B9 B5 59.5(2)
B8 B9 B4 60.0(2)
B10 B9 B4 111.8(3)
B5 B9 B4 65.1(2)
B8 B9 B12 59.8(2)
B10 B9 B12 59.6(2)
B5 B9 B12 107.8(3)
B4 B9 B12 108.0(3)
B8 B9 H9 120.5
B10 B9 H9 120.9
B5 B9 H9 119.3
B4 B9 H9 119.2
B12 B9 H9 123.2
B11 B12 B7 64.4(2)
B11 B12 B10 60.4(2)
B7 B12 B10 112.0(3)
B11 B12 B8 111.6(3)
B7 B12 B8 60.0(2)
B10 B12 B8 109.1(3)
B11 B12 B9 108.1(3)
B7 B12 B9 107.9(3)
B10 B12 B9 59.5(2)
B8 B12 B9 59.4(2)
B11 B12 H12 119.2
B7 B12 H12 119.4
B10 B12 H12 120.6
B8 B12 H12 121.0
B9 B12 H12 123.3
B3 B8 B9 113.4(3)
B3 B8 B4 63.4(2)
B9 B8 B4 60.2(2)
B3 B8 B7 61.1(2)
B9 B8 B7 108.9(3)
B4 B8 B7 109.2(3)
B3 B8 B12 111.8(3)
B9 B8 B12 60.8(2)
B4 B8 B12 109.0(3)
B7 B8 B12 59.8(2)
B3 B8 H8 117.5
B9 B8 H8 120.1
B4 B8 H8 120.9
B7 B8 H8 122.0
B12 B8 H8 120.9
C14 N1 C16 111.4(3)
C14 N1 C12 106.4(3)
C16 N1 C12 111.1(3)
C14 N1 C10 110.3(3)
C16 N1 C10 106.5(3)
C12 N1 C10 111.2(3)
C14 C15 H15A 109.5
C14 C15 H15B 109.5
H15A C15 H15B 109.5
C14 C15 H15C 109.5
H15A C15 H15C 109.5
H15B C15 H15C 109.5
N1 C14 C15 115.9(3)
N1 C14 H14A 108.3
C15 C14 H14A 108.3
N1 C14 H14B 108.3
C15 C14 H14B 108.3
H14A C14 H14B 107.4
C13 C12 N1 114.9(3)
C13 C12 H12A 108.5
N1 C12 H12A 108.5
C13 C12 H12B 108.5
N1 C12 H12B 108.5
H12A C12 H12B 107.5
C11 C10 N1 115.3(3)
C11 C10 H10A 108.4
N1 C10 H10A 108.4
C11 C10 H10B 108.4
N1 C10 H10B 108.4
H10A C10 H10B 107.5
C10 C11 H11A 109.5
C10 C11 H11B 109.5
H11A C11 H11B 109.5
C10 C11 H11C 109.5
H11A C11 H11C 109.5
H11B C11 H11C 109.5
C12 C13 H13A 109.5
C12 C13 H13B 109.5
H13A C13 H13B 109.5
C12 C13 H13C 109.5
H13A C13 H13C 109.5
H13B C13 H13C 109.5
C17 C16 N1 114.7(4)
C17 C16 H16A 108.6
N1 C16 H16A 108.6
C17 C16 H16B 108.6
N1 C16 H16B 108.6
H16A C16 H16B 107.6
C16 C17 H17A 109.5
C16 C17 H17B 109.5
H17A C17 H17B 109.5
C16 C17 H17C 109.5
H17A C17 H17C 109.5
H17B C17 H17C 109.5
C22 N2 C20 111.3(2)
C22 N2 C24 105.7(3)
C20 N2 C24 111.3(3)
C22 N2 C26 111.4(3)
C20 N2 C26 105.8(3)
C24 N2 C26 111.5(2)
C23 C22 N2 115.7(3)
C23 C22 H22A 108.4
N2 C22 H22A 108.4
C23 C22 H22B 108.4
N2 C22 H22B 108.4
H22A C22 H22B 107.4
C25 C24 N2 115.4(3)
C25 C24 H24A 108.4
N2 C24 H24A 108.4
C25 C24 H24B 108.4
N2 C24 H24B 108.4
H24A C24 H24B 107.5
C24 C25 H25A 109.5
C24 C25 H25B 109.5
H25A C25 H25B 109.5
C24 C25 H25C 109.5
H25A C25 H25C 109.5
H25B C25 H25C 109.5
C20 C21 H21A 109.5
C20 C21 H21B 109.5
H21A C21 H21B 109.5
C20 C21 H21C 109.5
H21A C21 H21C 109.5
H21B C21 H21C 109.5
C21 C20 N2 114.9(3)
C21 C20 H20A 108.5
N2 C20 H20A 108.5
C21 C20 H20B 108.5
N2 C20 H20B 108.5
H20A C20 H20B 107.5
C26 C27 H27A 109.5
C26 C27 H27B 109.5
H27A C27 H27B 109.5
C26 C27 H27C 109.5
H27A C27 H27C 109.5
H27B C27 H27C 109.5
C27 C26 N2 114.8(3)
C27 C26 H26A 108.6
N2 C26 H26A 108.6
C27 C26 H26B 108.6
N2 C26 H26B 108.6
H26A C26 H26B 107.5
C22 C23 H23A 109.5
C22 C23 H23B 109.5
H23A C23 H23B 109.5
C22 C23 H23C 109.5
H23A C23 H23C 109.5
H23B C23 H23C 109.5
Cl1 C2 Cl2 110.7(3)
Cl1 C2 H2A 109.5
Cl2 C2 H2A 109.5
Cl1 C2 H2B 109.5
Cl2 C2 H2B 109.5
H2A C2 H2B 108.1

loop_
_geom_bond_atom_site_label_1
_geom_bond_atom_site_label_2
_geom_bond_distance
Sn3 C1 2.130(3)
Sn3 B14 2.314(4)
Sn3 B15 2.327(4)
Sn3 B13 2.372(4)
Sn3 B16 2.379(4)
Sn3 Sn4 2.7817(4)
Sn2 B7 2.388(4)
Sn2 B11 2.408(4)
Sn2 B3 2.668(4)
Sn2 B6 2.704(4)
Sn2 Sn1 2.7742(4)
Sn1 C1 2.134(3)
Sn1 B4 2.331(4)
Sn1 B5 2.332(4)
Sn1 B6 2.383(4)
Sn1 B3 2.397(4)
Sn4 B17 2.400(4)
Sn4 B21 2.407(4)
Sn4 B13 2.686(4)
Sn4 B16 2.691(4)
C1 H1A 0.9700
C1 H1B 0.9700
B3 B8 1.762(6)
B3 B7 1.796(6)
B3 B4 1.854(6)
B3 H3 1.1000
B6 B10 1.760(6)
B6 B11 1.784(5)
B6 B5 1.861(5)
B6 H6 1.1000
B7 B12 1.768(6)
B7 B8 1.770(6)
B7 B11 1.885(5)
B7 H7 1.1000
B11 B12 1.768(6)
B11 B10 1.780(5)
B11 H11 1.1000
B5 B10 1.757(6)
B5 B9 1.770(5)
B5 B4 1.904(6)
B5 H5 1.1000
B4 B8 1.767(6)
B4 B9 1.771(6)
B4 H4 1.1000
B10 B9 1.768(6)
B10 B12 1.771(5)
B10 H10 1.1000
B16 B20 1.758(5)
B16 B21 1.783(5)
B16 B15 1.859(6)
B16 H16 1.1000
B13 B18 1.757(6)
B13 B17 1.784(5)
B13 B14 1.854(6)
B13 H13 1.1000
B21 B20 1.778(6)
B21 B22 1.777(6)
B21 B17 1.885(6)
B21 H21 1.1000
B17 B22 1.781(6)
B17 B18 1.789(6)
B17 H17 1.1000
B15 B20 1.763(5)
B15 B19 1.772(6)
B15 B14 1.902(6)
B15 H15 1.1000
B14 B19 1.767(6)
B14 B18 1.767(5)
B14 H14 1.1000
B20 B19 1.775(6)
B20 B22 1.780(5)
B20 H20 1.1000
B18 B22 1.772(5)
B18 B19 1.779(6)
B18 H18 1.1000
B19 B22 1.789(6)
B19 H19 1.1000
B22 H22 1.1000
B9 B8 1.766(6)
B9 B12 1.792(6)
B9 H9 1.1000
B12 B8 1.774(6)
B12 H12 1.1000
B8 H8 1.1000
N1 C14 1.509(5)
N1 C16 1.520(5)
N1 C12 1.521(4)
N1 C10 1.523(5)
C15 C14 1.511(6)
C15 H15A 0.9600
C15 H15B 0.9600
C15 H15C 0.9600
C14 H14A 0.9700
C14 H14B 0.9700
C12 C13 1.513(6)
C12 H12A 0.9700
C12 H12B 0.9700
C10 C11 1.504(6)
C10 H10A 0.9700
C10 H10B 0.9700
C11 H11A 0.9600
C11 H11B 0.9600
C11 H11C 0.9600
C13 H13A 0.9600
C13 H13B 0.9600
C13 H13C 0.9600
C16 C17 1.494(7)
C16 H16A 0.9700
C16 H16B 0.9700
C17 H17A 0.9600
C17 H17B 0.9600
C17 H17C 0.9600
N2 C22 1.516(4)
N2 C20 1.516(4)
N2 C24 1.519(4)
N2 C26 1.520(4)
C22 C23 1.510(5)
C22 H22A 0.9700
C22 H22B 0.9700
C24 C25 1.510(5)
C24 H24A 0.9700
C24 H24B 0.9700
C25 H25A 0.9600
C25 H25B 0.9600
C25 H25C 0.9600
C21 C20 1.507(5)
C21 H21A 0.9600
C21 H21B 0.9600
C21 H21C 0.9600
C20 H20A 0.9700
C20 H20B 0.9700
C27 C26 1.511(5)
C27 H27A 0.9600
C27 H27B 0.9600
C27 H27C 0.9600
C26 H26A 0.9700
C26 H26B 0.9700
C23 H23A 0.9600
C23 H23B 0.9600
C23 H23C 0.9600
C2 Cl1 1.755(6)
C2 Cl2 1.775(7)
C2 H2A 0.9700
C2 H2B 0.9700

loop_
_geom_torsion_atom_site_label_1
_geom_torsion_atom_site_label_2
_geom_torsion_atom_site_label_3
_geom_torsion_atom_site_label_4
_geom_torsion
B7 Sn2 Sn1 C1 -145.35(18)
B11 Sn2 Sn1 C1 167.99(18)
B3 Sn2 Sn1 C1 -115.71(19)
B6 Sn2 Sn1 C1 139.61(18)
B7 Sn2 Sn1 B4 -2.22(15)
B11 Sn2 Sn1 B4 -48.88(14)
B3 Sn2 Sn1 B4 27.42(16)
B6 Sn2 Sn1 B4 -77.26(15)
B7 Sn2 Sn1 B5 46.75(14)
B11 Sn2 Sn1 B5 0.10(13)
B3 Sn2 Sn1 B5 76.39(15)
B6 Sn2 Sn1 B5 -28.28(14)
B7 Sn2 Sn1 B6 75.03(14)
B11 Sn2 Sn1 B6 28.38(14)
B3 Sn2 Sn1 B6 104.68(16)
B7 Sn2 Sn1 B3 -29.65(15)
B11 Sn2 Sn1 B3 -76.30(15)
B6 Sn2 Sn1 B3 -104.68(16)
C1 Sn3 Sn4 B17 159.4(2)
B14 Sn3 Sn4 B17 1.10(14)
B15 Sn3 Sn4 B17 -48.16(14)
B13 Sn3 Sn4 B17 28.79(14)
B16 Sn3 Sn4 B17 -75.61(15)
C1 Sn3 Sn4 B21 -154.0(2)
B14 Sn3 Sn4 B21 47.69(14)
B15 Sn3 Sn4 B21 -1.56(14)
B13 Sn3 Sn4 B21 75.38(15)
B16 Sn3 Sn4 B21 -29.02(15)
C1 Sn3 Sn4 B13 130.6(2)
B14 Sn3 Sn4 B13 -27.69(15)
B15 Sn3 Sn4 B13 -76.94(15)
B16 Sn3 Sn4 B13 -104.40(16)
C1 Sn3 Sn4 B16 -125.0(2)
B14 Sn3 Sn4 B16 76.71(15)
B15 Sn3 Sn4 B16 27.46(15)
B13 Sn3 Sn4 B16 104.40(16)
B14 Sn3 C1 Sn1 -19.9(2)
B15 Sn3 C1 Sn1 32.5(2)
B13 Sn3 C1 Sn1 -70.4(3)
B16 Sn3 C1 Sn1 82.3(2)
Sn4 Sn3 C1 Sn1 -176.67(3)
B4 Sn1 C1 Sn3 126.98(18)
B5 Sn1 C1 Sn3 75.2(2)
B6 Sn1 C1 Sn3 25.0(3)
B3 Sn1 C1 Sn3 175.55(15)
Sn2 Sn1 C1 Sn3 -91.7(2)
C1 Sn1 B3 B8 -112.2(3)
B4 Sn1 B3 B8 -32.3(2)
B5 Sn1 B3 B8 3.1(3)
B6 Sn1 B3 B8 49.3(3)
Sn2 Sn1 B3 B8 108.6(3)
C1 Sn1 B3 B7 -176.9(2)
B4 Sn1 B3 B7 -97.0(3)
B5 Sn1 B3 B7 -61.6(2)
B6 Sn1 B3 B7 -15.4(2)
Sn2 Sn1 B3 B7 43.91(19)
C1 Sn1 B3 B4 -79.9(2)
B5 Sn1 B3 B4 35.4(2)
B6 Sn1 B3 B4 81.7(2)
Sn2 Sn1 B3 B4 141.0(2)
C1 Sn1 B3 Sn2 139.15(13)
B4 Sn1 B3 Sn2 -141.0(2)
B5 Sn1 B3 Sn2 -105.55(11)
B6 Sn1 B3 Sn2 -59.29(11)
B7 Sn2 B3 B8 24.9(2)
B11 Sn2 B3 B8 -14.2(2)
B6 Sn2 B3 B8 -55.8(2)
Sn1 Sn2 B3 B8 -106.8(2)
B11 Sn2 B3 B7 -39.12(18)
B6 Sn2 B3 B7 -80.69(19)
Sn1 Sn2 B3 B7 -131.7(2)
B7 Sn2 B3 B4 91.3(3)
B11 Sn2 B3 B4 52.2(3)
B6 Sn2 B3 B4 10.6(2)
Sn1 Sn2 B3 B4 -40.4(2)
B7 Sn2 B3 Sn1 131.7(2)
B11 Sn2 B3 Sn1 92.60(12)
B6 Sn2 B3 Sn1 51.02(10)
C1 Sn1 B6 B10 107.0(3)
B4 Sn1 B6 B10 -4.1(2)
B5 Sn1 B6 B10 31.6(2)
B3 Sn1 B6 B10 -50.1(2)
Sn2 Sn1 B6 B10 -108.4(2)
C1 Sn1 B6 B11 172.7(2)
B4 Sn1 B6 B11 61.6(2)
B5 Sn1 B6 B11 97.3(3)
B3 Sn1 B6 B11 15.6(2)
Sn2 Sn1 B6 B11 -42.71(19)
C1 Sn1 B6 B5 75.4(3)
B4 Sn1 B6 B5 -35.69(17)
B3 Sn1 B6 B5 -81.64(18)
Sn2 Sn1 B6 B5 -139.98(17)
C1 Sn1 B6 Sn2 -144.60(17)
B4 Sn1 B6 Sn2 104.28(11)
B5 Sn1 B6 Sn2 139.98(17)
B3 Sn1 B6 Sn2 58.34(11)
B7 Sn2 B6 B10 12.7(2)
B11 Sn2 B6 B10 -26.4(2)
B3 Sn2 B6 B10 55.2(2)
Sn1 Sn2 B6 B10 106.9(3)
B7 Sn2 B6 B11 39.1(2)
B3 Sn2 B6 B11 81.6(2)
Sn1 Sn2 B6 B11 133.2(2)
B7 Sn2 B6 B5 -52.9(2)
B11 Sn2 B6 B5 -92.0(3)
B3 Sn2 B6 B5 -10.4(2)
Sn1 Sn2 B6 B5 41.25(19)
B7 Sn2 B6 Sn1 -94.14(13)
B11 Sn2 B6 Sn1 -133.2(2)
B3 Sn2 B6 Sn1 -51.68(11)
B8 B3 B7 B12 -32.8(3)
B4 B3 B7 B12 6.4(3)
Sn1 B3 B7 B12 74.6(3)
Sn2 B3 B7 B12 121.1(3)
B4 B3 B7 B8 39.2(2)
Sn1 B3 B7 B8 107.4(2)
Sn2 B3 B7 B8 153.9(2)
B8 B3 B7 B11 -95.6(3)
B4 B3 B7 B11 -56.4(3)
Sn1 B3 B7 B11 11.8(3)
Sn2 B3 B7 B11 58.3(2)
B8 B3 B7 Sn2 -153.9(2)
B4 B3 B7 Sn2 -114.7(2)
Sn1 B3 B7 Sn2 -46.49(17)
B11 Sn2 B7 B12 16.0(2)
B3 Sn2 B7 B12 -106.7(3)
B6 Sn2 B7 B12 -18.4(3)
Sn1 Sn2 B7 B12 -70.2(3)
B11 Sn2 B7 B8 92.9(3)
B3 Sn2 B7 B8 -29.7(3)
B6 Sn2 B7 B8 58.6(3)
Sn1 Sn2 B7 B8 6.7(3)
B11 Sn2 B7 B3 122.7(2)
B6 Sn2 B7 B3 88.28(19)
Sn1 Sn2 B7 B3 36.44(16)
B3 Sn2 B7 B11 -122.7(2)
B6 Sn2 B7 B11 -34.38(17)
Sn1 Sn2 B7 B11 -86.22(15)
B10 B6 B11 B12 32.3(3)
B5 B6 B11 B12 -6.5(3)
Sn1 B6 B11 B12 -75.2(3)
Sn2 B6 B11 B12 -120.2(3)
B5 B6 B11 B10 -38.8(2)
Sn1 B6 B11 B10 -107.5(3)
Sn2 B6 B11 B10 -152.5(2)
B10 B6 B11 B7 95.1(3)
B5 B6 B11 B7 56.3(3)
Sn1 B6 B11 B7 -12.3(3)
Sn2 B6 B11 B7 -57.4(2)
B10 B6 B11 Sn2 152.5(2)
B5 B6 B11 Sn2 113.7(2)
Sn1 B6 B11 Sn2 45.06(17)
B8 B7 B11 B12 36.9(3)
B3 B7 B11 B12 100.0(3)
Sn2 B7 B11 B12 164.2(2)
B12 B7 B11 B10 -36.7(3)
B8 B7 B11 B10 0.2(3)
B3 B7 B11 B10 63.3(3)
Sn2 B7 B11 B10 127.5(2)
B12 B7 B11 B6 -99.7(3)
B8 B7 B11 B6 -62.8(4)
B3 B7 B11 B6 0.3(4)
Sn2 B7 B11 B6 64.5(2)
B12 B7 B11 Sn2 -164.2(2)
B8 B7 B11 Sn2 -127.3(3)
B3 B7 B11 Sn2 -64.2(2)
B7 Sn2 B11 B12 -15.8(2)
B3 Sn2 B11 B12 19.3(2)
B6 Sn2 B11 B12 107.1(3)
Sn1 Sn2 B11 B12 72.0(2)
B7 Sn2 B11 B10 -91.6(3)
B3 Sn2 B11 B10 -56.5(3)
B6 Sn2 B11 B10 31.3(3)
Sn1 Sn2 B11 B10 -3.8(3)
B7 Sn2 B11 B6 -122.9(3)
B3 Sn2 B11 B6 -87.86(19)
Sn1 Sn2 B11 B6 -35.11(16)
B3 Sn2 B11 B7 35.06(17)
B6 Sn2 B11 B7 122.9(3)
Sn1 Sn2 B11 B7 87.81(16)
B11 B6 B5 B10 39.9(2)
Sn1 B6 B5 B10 145.8(2)
Sn2 B6 B5 B10 104.4(2)
B10 B6 B5 B9 -34.1(3)
B11 B6 B5 B9 5.9(3)
Sn1 B6 B5 B9 111.7(3)
Sn2 B6 B5 B9 70.3(3)
B10 B6 B5 B4 -95.7(3)
B11 B6 B5 B4 -55.8(3)
Sn1 B6 B5 B4 50.1(2)
Sn2 B6 B5 B4 8.7(3)
B10 B6 B5 Sn1 -145.8(2)
B11 B6 B5 Sn1 -105.9(2)
Sn2 B6 B5 Sn1 -41.42(16)
C1 Sn1 B5 B10 -169.3(2)
B4 Sn1 B5 B10 96.6(3)
B6 Sn1 B5 B10 -32.4(2)
B3 Sn1 B5 B10 62.5(2)
Sn2 Sn1 B5 B10 3.1(2)
C1 Sn1 B5 B9 122.4(2)
B4 Sn1 B5 B9 28.3(2)
B6 Sn1 B5 B9 -100.7(3)
B3 Sn1 B5 B9 -5.8(3)
Sn2 Sn1 B5 B9 -65.2(2)
C1 Sn1 B5 B6 -136.90(17)
B4 Sn1 B5 B6 129.0(2)
B3 Sn1 B5 B6 94.94(18)
Sn2 Sn1 B5 B6 35.50(16)
C1 Sn1 B5 B4 94.08(19)
B6 Sn1 B5 B4 -129.0(2)
B3 Sn1 B5 B4 -34.08(18)
Sn2 Sn1 B5 B4 -93.52(16)
B7 B3 B4 B8 -39.8(3)
Sn1 B3 B4 B8 -145.1(2)
Sn2 B3 B4 B8 -104.3(3)
B8 B3 B4 B9 33.3(3)
B7 B3 B4 B9 -6.5(3)
Sn1 B3 B4 B9 -111.9(2)
Sn2 B3 B4 B9 -71.0(3)
B8 B3 B4 B5 95.1(3)
B7 B3 B4 B5 55.3(3)
Sn1 B3 B4 B5 -50.0(2)
Sn2 B3 B4 B5 -9.2(4)
B8 B3 B4 Sn1 145.1(2)
B7 B3 B4 Sn1 105.3(2)
Sn2 B3 B4 Sn1 40.86(19)
B10 B5 B4 B8 0.3(3)
B9 B5 B4 B8 -36.5(3)
B6 B5 B4 B8 62.0(3)
Sn1 B5 B4 B8 113.3(2)
B10 B5 B4 B9 36.8(3)
B6 B5 B4 B9 98.5(3)
Sn1 B5 B4 B9 149.8(2)
B10 B5 B4 B3 -61.5(4)
B9 B5 B4 B3 -98.3(3)
B6 B5 B4 B3 0.2(4)
Sn1 B5 B4 B3 51.5(2)
B10 B5 B4 Sn1 -113.0(2)
B9 B5 B4 Sn1 -149.8(2)
B6 B5 B4 Sn1 -51.3(2)
C1 Sn1 B4 B8 157.6(3)
B5 Sn1 B4 B8 -96.4(3)
B6 Sn1 B4 B8 -61.8(3)
B3 Sn1 B4 B8 33.1(2)
Sn2 Sn1 B4 B8 -1.0(3)
C1 Sn1 B4 B9 -134.4(2)
B5 Sn1 B4 B9 -28.3(2)
B6 Sn1 B4 B9 6.2(2)
B3 Sn1 B4 B9 101.2(3)
Sn2 Sn1 B4 B9 67.0(2)
C1 Sn1 B4 B3 124.43(19)
B5 Sn1 B4 B3 -129.5(3)
B6 Sn1 B4 B3 -94.96(19)
Sn2 Sn1 B4 B3 -34.17(18)
C1 Sn1 B4 B5 -106.05(18)
B6 Sn1 B4 B5 34.56(17)
B3 Sn1 B4 B5 129.5(3)
Sn2 Sn1 B4 B5 95.35(15)
B9 B5 B10 B6 142.3(3)
B4 B5 B10 B6 106.7(3)
Sn1 B5 B10 B6 35.9(2)
B6 B5 B10 B9 -142.3(3)
B4 B5 B10 B9 -35.6(2)
Sn1 B5 B10 B9 -106.4(3)
B9 B5 B10 B12 37.3(3)
B6 B5 B10 B12 -105.0(3)
B4 B5 B10 B12 1.7(4)
Sn1 B5 B10 B12 -69.1(3)
B9 B5 B10 B11 101.0(3)
B6 B5 B10 B11 -41.3(2)
B4 B5 B10 B11 65.4(3)
Sn1 B5 B10 B11 -5.4(3)
B11 B6 B10 B5 -134.3(3)
Sn1 B6 B10 B5 -34.2(2)
Sn2 B6 B10 B5 -107.8(2)
B11 B6 B10 B9 -98.9(3)
B5 B6 B10 B9 35.4(3)
Sn1 B6 B10 B9 1.3(3)
Sn2 B6 B10 B9 -72.4(3)
B11 B6 B10 B12 -32.5(3)
B5 B6 B10 B12 101.9(3)
Sn1 B6 B10 B12 67.7(3)
Sn2 B6 B10 B12 -5.9(4)
B5 B6 B10 B11 134.3(3)
Sn1 B6 B10 B11 100.2(2)
Sn2 B6 B10 B11 26.5(2)
B12 B11 B10 B5 -101.8(3)
B6 B11 B10 B5 42.9(3)
B7 B11 B10 B5 -66.0(3)
Sn2 B11 B10 B5 6.4(4)
B12 B11 B10 B6 -144.6(3)
B7 B11 B10 B6 -108.9(3)
Sn2 B11 B10 B6 -36.4(3)
B12 B11 B10 B9 -37.6(3)
B6 B11 B10 B9 107.0(3)
B7 B11 B10 B9 -1.8(4)
Sn2 B11 B10 B9 70.6(4)
B6 B11 B10 B12 144.6(3)
B7 B11 B10 B12 35.8(3)
Sn2 B11 B10 B12 108.2(3)
C1 Sn3 B16 B20 -110.9(3)
B14 Sn3 B16 B20 3.9(2)
B15 Sn3 B16 B20 -32.0(2)
B13 Sn3 B16 B20 50.4(2)
Sn4 Sn3 B16 B20 109.3(2)
C1 Sn3 B16 B21 -176.6(2)
B14 Sn3 B16 B21 -61.7(2)
B15 Sn3 B16 B21 -97.6(3)
B13 Sn3 B16 B21 -15.3(2)
Sn4 Sn3 B16 B21 43.7(2)
C1 Sn3 B16 B15 -79.0(2)
B14 Sn3 B16 B15 35.89(18)
B13 Sn3 B16 B15 82.32(19)
Sn4 Sn3 B16 B15 141.32(19)
C1 Sn3 B16 Sn4 139.71(14)
B14 Sn3 B16 Sn4 -105.42(11)
B15 Sn3 B16 Sn4 -141.32(19)
B13 Sn3 B16 Sn4 -59.00(11)
B17 Sn4 B16 B20 -13.8(2)
B21 Sn4 B16 B20 25.3(2)
B13 Sn4 B16 B20 -55.7(2)
Sn3 Sn4 B16 B20 -106.9(3)
B17 Sn4 B16 B21 -39.1(2)
B13 Sn4 B16 B21 -81.0(2)
Sn3 Sn4 B16 B21 -132.2(2)
B17 Sn4 B16 B15 52.8(2)
B21 Sn4 B16 B15 91.9(3)
B13 Sn4 B16 B15 10.8(2)
Sn3 Sn4 B16 B15 -40.34(19)
B17 Sn4 B16 Sn3 93.13(12)
B21 Sn4 B16 Sn3 132.2(2)
B13 Sn4 B16 Sn3 51.16(10)
C1 Sn3 B13 B18 109.7(3)
B14 Sn3 B13 B18 31.4(2)
B15 Sn3 B13 B18 -4.2(2)
B16 Sn3 B13 B18 -50.5(3)
Sn4 Sn3 B13 B18 -109.6(3)
C1 Sn3 B13 B17 175.9(2)
B14 Sn3 B13 B17 97.7(3)
B15 Sn3 B13 B17 62.1(2)
B16 Sn3 B13 B17 15.7(2)
Sn4 Sn3 B13 B17 -43.3(2)
C1 Sn3 B13 B14 78.2(2)
B15 Sn3 B13 B14 -35.62(19)
B16 Sn3 B13 B14 -81.96(19)
Sn4 Sn3 B13 B14 -141.02(19)
C1 Sn3 B13 Sn4 -140.75(15)
B14 Sn3 B13 Sn4 141.02(19)
B15 Sn3 B13 Sn4 105.40(11)
B16 Sn3 B13 Sn4 59.05(11)
B17 Sn4 B13 B18 -25.4(2)
B21 Sn4 B13 B18 14.2(2)
B16 Sn4 B13 B18 56.1(2)
Sn3 Sn4 B13 B18 107.3(3)
B21 Sn4 B13 B17 39.63(19)
B16 Sn4 B13 B17 81.50(19)
Sn3 Sn4 B13 B17 132.8(2)
B17 Sn4 B13 B14 -92.3(3)
B21 Sn4 B13 B14 -52.7(2)
B16 Sn4 B13 B14 -10.8(2)
Sn3 Sn4 B13 B14 40.45(19)
B17 Sn4 B13 Sn3 -132.8(2)
B21 Sn4 B13 Sn3 -93.14(12)
B16 Sn4 B13 Sn3 -51.27(10)
B15 B16 B21 B20 38.9(2)
Sn3 B16 B21 B20 107.6(3)
Sn4 B16 B21 B20 153.8(2)
B20 B16 B21 B22 -33.0(3)
B15 B16 B21 B22 5.9(3)
Sn3 B16 B21 B22 74.6(3)
Sn4 B16 B21 B22 120.8(3)
B20 B16 B21 B17 -96.1(3)
B15 B16 B21 B17 -57.2(3)
Sn3 B16 B21 B17 11.5(4)
Sn4 B16 B21 B17 57.7(2)
B20 B16 B21 Sn4 -153.8(2)
B15 B16 B21 Sn4 -114.9(2)
Sn3 B16 B21 Sn4 -46.22(17)
B17 Sn4 B21 B20 92.9(3)
B13 Sn4 B21 B20 57.8(3)
B16 Sn4 B21 B20 -29.9(3)
Sn3 Sn4 B21 B20 5.9(3)
B17 Sn4 B21 B22 16.1(2)
B13 Sn4 B21 B22 -19.0(2)
B16 Sn4 B21 B22 -106.7(3)
Sn3 Sn4 B21 B22 -70.9(2)
B17 Sn4 B21 B16 122.8(3)
B13 Sn4 B21 B16 87.72(19)
Sn3 Sn4 B21 B16 35.80(17)
B13 Sn4 B21 B17 -35.11(17)
B16 Sn4 B21 B17 -122.8(3)
Sn3 Sn4 B21 B17 -87.03(16)
B18 B13 B17 B22 32.8(3)
B14 B13 B17 B22 -6.6(4)
Sn3 B13 B17 B22 -75.2(3)
Sn4 B13 B17 B22 -121.1(3)
B14 B13 B17 B18 -39.4(2)
Sn3 B13 B17 B18 -107.9(3)
Sn4 B13 B17 B18 -153.9(2)
B18 B13 B17 B21 95.3(3)
B14 B13 B17 B21 56.0(4)
Sn3 B13 B17 B21 -12.6(4)
Sn4 B13 B17 B21 -58.5(2)
B18 B13 B17 Sn4 153.9(2)
B14 B13 B17 Sn4 114.5(2)
Sn3 B13 B17 Sn4 45.91(18)
B20 B21 B17 B22 36.4(2)
B16 B21 B17 B22 99.7(3)
Sn4 B21 B17 B22 164.0(2)
B20 B21 B17 B13 -62.5(4)
B22 B21 B17 B13 -99.0(3)
B16 B21 B17 B13 0.7(4)
Sn4 B21 B17 B13 65.1(3)
B20 B21 B17 B18 0.1(3)
B22 B21 B17 B18 -36.4(2)
B16 B21 B17 B18 63.3(4)
Sn4 B21 B17 B18 127.6(2)
B20 B21 B17 Sn4 -127.6(2)
B22 B21 B17 Sn4 -164.0(2)
B16 B21 B17 Sn4 -64.3(3)
B21 Sn4 B17 B22 -16.1(2)
B13 Sn4 B17 B22 105.7(3)
B16 Sn4 B17 B22 18.4(3)
Sn3 Sn4 B17 B22 70.4(3)
B21 Sn4 B17 B13 -121.9(2)
B16 Sn4 B17 B13 -87.34(19)
Sn3 Sn4 B17 B13 -35.34(16)
B21 Sn4 B17 B18 -92.2(3)
B13 Sn4 B17 B18 29.7(3)
B16 Sn4 B17 B18 -57.6(3)
Sn3 Sn4 B17 B18 -5.6(3)
B13 Sn4 B17 B21 121.9(2)
B16 Sn4 B17 B21 34.53(17)
Sn3 Sn4 B17 B21 86.53(15)
B21 B16 B15 B20 -39.9(2)
Sn3 B16 B15 B20 -145.5(2)
Sn4 B16 B15 B20 -104.8(3)
B20 B16 B15 B19 34.3(3)
B21 B16 B15 B19 -5.6(3)
Sn3 B16 B15 B19 -111.3(2)
Sn4 B16 B15 B19 -70.6(3)
B20 B16 B15 B14 95.7(3)
B21 B16 B15 B14 55.8(3)
Sn3 B16 B15 B14 -49.8(2)
Sn4 B16 B15 B14 -9.1(3)
B20 B16 B15 Sn3 145.5(2)
B21 B16 B15 Sn3 105.6(2)
Sn4 B16 B15 Sn3 40.70(17)
C1 Sn3 B15 B20 161.5(2)
B14 Sn3 B15 B20 -96.3(3)
B13 Sn3 B15 B20 -61.8(3)
B16 Sn3 B15 B20 32.5(2)
Sn4 Sn3 B15 B20 -1.7(3)
C1 Sn3 B15 B19 -130.3(2)
B14 Sn3 B15 B19 -28.1(2)
B13 Sn3 B15 B19 6.3(2)
B16 Sn3 B15 B19 100.7(3)
Sn4 Sn3 B15 B19 66.5(2)
C1 Sn3 B15 B16 128.94(18)
B14 Sn3 B15 B16 -128.9(2)
B13 Sn3 B15 B16 -94.39(19)
Sn4 Sn3 B15 B16 -34.24(17)
C1 Sn3 B15 B14 -102.21(19)
B13 Sn3 B15 B14 34.47(18)
B16 Sn3 B15 B14 128.9(2)
Sn4 Sn3 B15 B14 94.62(15)
B18 B13 B14 B19 -34.2(3)
B17 B13 B14 B19 6.3(4)
Sn3 B13 B14 B19 112.2(3)
Sn4 B13 B14 B19 71.2(3)
B17 B13 B14 B18 40.4(3)
Sn3 B13 B14 B18 146.4(2)
Sn4 B13 B14 B18 105.4(3)
B18 B13 B14 B15 -96.1(3)
B17 B13 B14 B15 -55.7(3)
Sn3 B13 B14 B15 50.2(2)
Sn4 B13 B14 B15 9.3(3)
B18 B13 B14 Sn3 -146.4(2)
B17 B13 B14 Sn3 -105.9(2)
Sn4 B13 B14 Sn3 -40.98(17)
B20 B15 B14 B19 -37.1(3)
B16 B15 B14 B19 -98.5(3)
Sn3 B15 B14 B19 -149.8(2)
B20 B15 B14 B18 -0.4(3)
B19 B15 B14 B18 36.7(3)
B16 B15 B14 B18 -61.8(3)
Sn3 B15 B14 B18 -113.1(2)
B20 B15 B14 B13 61.3(3)
B19 B15 B14 B13 98.4(3)
B16 B15 B14 B13 -0.1(4)
Sn3 B15 B14 B13 -51.4(2)
B20 B15 B14 Sn3 112.7(2)
B19 B15 B14 Sn3 149.8(2)
B16 B15 B14 Sn3 51.3(2)
C1 Sn3 B14 B19 127.1(2)
B15 Sn3 B14 B19 28.5(2)
B13 Sn3 B14 B19 -100.8(3)
B16 Sn3 B14 B19 -6.2(2)
Sn4 Sn3 B14 B19 -66.4(2)
C1 Sn3 B14 B18 -164.0(2)
B15 Sn3 B14 B18 97.4(3)
B13 Sn3 B14 B18 -31.9(2)
B16 Sn3 B14 B18 62.7(3)
Sn4 Sn3 B14 B18 2.5(3)
C1 Sn3 B14 B13 -132.03(18)
B15 Sn3 B14 B13 129.3(2)
B16 Sn3 B14 B13 94.62(18)
Sn4 Sn3 B14 B13 34.46(17)
C1 Sn3 B14 B15 98.68(19)
B13 Sn3 B14 B15 -129.3(2)
B16 Sn3 B14 B15 -34.67(17)
Sn4 Sn3 B14 B15 -94.84(15)
B21 B16 B20 B15 134.4(3)
Sn3 B16 B20 B15 34.4(2)
Sn4 B16 B20 B15 108.9(2)
B21 B16 B20 B19 99.0(3)
B15 B16 B20 B19 -35.4(3)
Sn3 B16 B20 B19 -1.0(4)
Sn4 B16 B20 B19 73.5(3)
B15 B16 B20 B21 -134.4(3)
Sn3 B16 B20 B21 -100.0(3)
Sn4 B16 B20 B21 -25.5(2)
B21 B16 B20 B22 33.2(3)
B15 B16 B20 B22 -101.3(3)
Sn3 B16 B20 B22 -66.8(3)
Sn4 B16 B20 B22 7.6(4)
B19 B15 B20 B16 -142.0(3)
B14 B15 B20 B16 -106.3(3)
Sn3 B15 B20 B16 -36.1(2)
B16 B15 B20 B19 142.0(3)
B14 B15 B20 B19 35.8(2)
Sn3 B15 B20 B19 105.9(3)
B19 B15 B20 B21 -100.9(3)
B16 B15 B20 B21 41.2(3)
B14 B15 B20 B21 -65.1(3)
Sn3 B15 B20 B21 5.1(4)
B19 B15 B20 B22 -37.1(3)
B16 B15 B20 B22 105.0(3)
B14 B15 B20 B22 -1.3(3)
Sn3 B15 B20 B22 68.9(3)
B22 B21 B20 B16 143.9(3)
B17 B21 B20 B16 108.3(3)
Sn4 B21 B20 B16 34.7(3)
B22 B21 B20 B15 101.2(3)
B16 B21 B20 B15 -42.7(3)
B17 B21 B20 B15 65.6(3)
Sn4 B21 B20 B15 -8.0(4)
B22 B21 B20 B19 37.3(3)
B16 B21 B20 B19 -106.6(3)
B17 B21 B20 B19 1.7(3)
Sn4 B21 B20 B19 -71.9(4)
B16 B21 B20 B22 -143.9(3)
B17 B21 B20 B22 -35.6(2)
Sn4 B21 B20 B22 -109.2(3)
B17 B13 B18 B14 -134.1(3)
Sn3 B13 B18 B14 -33.7(2)
Sn4 B13 B18 B14 -108.6(2)
B17 B13 B18 B22 -33.4(3)
B14 B13 B18 B22 100.7(3)
Sn3 B13 B18 B22 67.1(3)
Sn4 B13 B18 B22 -7.8(3)
B17 B13 B18 B19 -99.2(3)
B14 B13 B18 B19 34.9(3)
Sn3 B13 B18 B19 1.3(4)
Sn4 B13 B18 B19 -73.6(3)
B14 B13 B18 B17 134.1(3)
Sn3 B13 B18 B17 100.5(3)
Sn4 B13 B18 B17 25.5(2)
B19 B14 B18 B13 142.3(3)
B15 B14 B18 B13 106.9(3)
Sn3 B14 B18 B13 35.4(2)
B19 B14 B18 B22 37.4(3)
B13 B14 B18 B22 -104.9(3)
B15 B14 B18 B22 1.9(4)
Sn3 B14 B18 B22 -69.5(3)
B13 B14 B18 B19 -142.3(3)
B15 B14 B18 B19 -35.4(3)
Sn3 B14 B18 B19 -106.9(3)
B19 B14 B18 B17 101.1(3)
B13 B14 B18 B17 -41.3(3)
B15 B14 B18 B17 65.6(3)
Sn3 B14 B18 B17 -5.8(4)
B22 B17 B18 B13 -143.7(3)
B21 B17 B18 B13 -108.0(3)
Sn4 B17 B18 B13 -34.5(3)
B22 B17 B18 B14 -100.9(3)
B13 B17 B18 B14 42.7(3)
B21 B17 B18 B14 -65.3(3)
Sn4 B17 B18 B14 8.2(4)
B13 B17 B18 B22 143.7(3)
B21 B17 B18 B22 35.7(2)
Sn4 B17 B18 B22 109.1(3)
B22 B17 B18 B19 -37.5(3)
B13 B17 B18 B19 106.2(3)
B21 B17 B18 B19 -1.8(3)
Sn4 B17 B18 B19 71.6(4)
B18 B14 B19 B15 -138.9(3)
B13 B14 B19 B15 -105.7(3)
Sn3 B14 B19 B15 -31.1(2)
B18 B14 B19 B20 -100.7(3)
B13 B14 B19 B20 -67.5(3)
B15 B14 B19 B20 38.2(3)
Sn3 B14 B19 B20 7.2(4)
B13 B14 B19 B18 33.2(3)
B15 B14 B19 B18 138.9(3)
Sn3 B14 B19 B18 107.9(3)
B18 B14 B19 B22 -36.8(3)
B13 B14 B19 B22 -3.6(4)
B15 B14 B19 B22 102.2(3)
Sn3 B14 B19 B22 71.1(3)
B20 B15 B19 B14 138.2(3)
B16 B15 B19 B14 104.8(3)
Sn3 B15 B19 B14 30.6(2)
B16 B15 B19 B20 -33.4(2)
B14 B15 B19 B20 -138.2(3)
Sn3 B15 B19 B20 -107.6(3)
B20 B15 B19 B18 100.4(3)
B16 B15 B19 B18 67.0(3)
B14 B15 B19 B18 -37.8(3)
Sn3 B15 B19 B18 -7.2(4)
B20 B15 B19 B22 36.6(3)
B16 B15 B19 B22 3.3(4)
B14 B15 B19 B22 -101.5(3)
Sn3 B15 B19 B22 -70.9(3)
B16 B20 B19 B14 -3.7(4)
B15 B20 B19 B14 -40.6(3)
B21 B20 B19 B14 61.4(3)
B22 B20 B19 B14 98.5(3)
B16 B20 B19 B15 36.9(3)
B21 B20 B19 B15 102.0(3)
B22 B20 B19 B15 139.0(3)
B16 B20 B19 B18 -68.0(3)
B15 B20 B19 B18 -104.9(3)
B21 B20 B19 B18 -2.9(4)
B22 B20 B19 B18 34.2(3)
B16 B20 B19 B22 -102.2(3)
B15 B20 B19 B22 -139.0(3)
B21 B20 B19 B22 -37.0(3)
B13 B18 B19 B14 -36.4(3)
B22 B18 B19 B14 -138.6(3)
B17 B18 B19 B14 -101.3(3)
B13 B18 B19 B15 3.6(4)
B14 B18 B19 B15 40.0(3)
B22 B18 B19 B15 -98.5(3)
B17 B18 B19 B15 -61.3(3)
B13 B18 B19 B20 67.9(4)
B14 B18 B19 B20 104.3(3)
B22 B18 B19 B20 -34.3(3)
B17 B18 B19 B20 2.9(4)
B13 B18 B19 B22 102.2(3)
B14 B18 B19 B22 138.6(3)
B17 B18 B19 B22 37.3(3)
B13 B18 B22 B21 -6.2(4)
B14 B18 B22 B21 61.7(4)
B19 B18 B22 B21 98.8(3)
B17 B18 B22 B21 -39.7(3)
B13 B18 B22 B20 -70.8(4)
B14 B18 B22 B20 -2.8(4)
B19 B18 B22 B20 34.2(3)
B17 B18 B22 B20 -104.3(3)
B13 B18 B22 B17 33.5(3)
B14 B18 B22 B17 101.5(3)
B19 B18 B22 B17 138.5(3)
B13 B18 B22 B19 -105.0(3)
B14 B18 B22 B19 -37.0(3)
B17 B18 B22 B19 -138.5(3)
B20 B21 B22 B18 -100.8(3)
B16 B21 B22 B18 -68.2(3)
B17 B21 B22 B18 38.2(3)
Sn4 B21 B22 B18 20.7(4)
B16 B21 B22 B20 32.6(3)
B17 B21 B22 B20 139.1(3)
Sn4 B21 B22 B20 121.6(3)
B20 B21 B22 B17 -139.1(3)
B16 B21 B22 B17 -106.4(3)
Sn4 B21 B22 B17 -17.5(2)
B20 B21 B22 B19 -36.8(3)
B16 B21 B22 B19 -4.1(4)
B17 B21 B22 B19 102.3(3)
Sn4 B21 B22 B19 84.8(3)
B16 B20 B22 B18 70.9(4)
B15 B20 B22 B18 2.6(4)
B19 B20 B22 B18 -34.3(3)
B21 B20 B22 B18 104.4(3)
B16 B20 B22 B21 -33.4(3)
B15 B20 B22 B21 -101.8(3)
B19 B20 B22 B21 -138.7(3)
B16 B20 B22 B17 5.9(4)
B15 B20 B22 B17 -62.5(4)
B19 B20 B22 B17 -99.4(3)
B21 B20 B22 B17 39.3(3)
B16 B20 B22 B19 105.3(3)
B15 B20 B22 B19 36.9(3)
B21 B20 B22 B19 138.7(3)
B13 B17 B22 B18 -32.6(3)
B21 B17 B22 B18 -138.6(3)
Sn4 B17 B22 B18 -121.0(3)
B13 B17 B22 B21 106.1(3)
B18 B17 B22 B21 138.6(3)
Sn4 B17 B22 B21 17.6(2)
B13 B17 B22 B20 68.5(4)
B18 B17 B22 B20 101.0(3)
B21 B17 B22 B20 -37.6(3)
Sn4 B17 B22 B20 -20.0(4)
B13 B17 B22 B19 4.6(4)
B18 B17 B22 B19 37.2(3)
B21 B17 B22 B19 -101.4(3)
Sn4 B17 B22 B19 -83.8(3)
B14 B19 B22 B18 36.9(3)
B15 B19 B22 B18 105.6(3)
B20 B19 B22 B18 142.1(3)
B14 B19 B22 B21 -68.4(3)
B15 B19 B22 B21 0.4(4)
B20 B19 B22 B21 36.9(3)
B18 B19 B22 B21 -105.2(3)
B14 B19 B22 B20 -105.3(3)
B15 B19 B22 B20 -36.5(3)
B18 B19 B22 B20 -142.1(3)
B14 B19 B22 B17 -0.6(4)
B15 B19 B22 B17 68.2(3)
B20 B19 B22 B17 104.7(3)
B18 B19 B22 B17 -37.4(3)
B5 B10 B9 B8 104.9(3)
B6 B10 B9 B8 68.1(4)
B12 B10 B9 B8 -34.2(3)
B11 B10 B9 B8 2.9(4)
B6 B10 B9 B5 -36.8(3)
B12 B10 B9 B5 -139.1(3)
B11 B10 B9 B5 -102.0(3)
B5 B10 B9 B4 40.4(3)
B6 B10 B9 B4 3.5(4)
B12 B10 B9 B4 -98.8(3)
B11 B10 B9 B4 -61.7(3)
B5 B10 B9 B12 139.1(3)
B6 B10 B9 B12 102.3(3)
B11 B10 B9 B12 37.1(3)
B10 B5 B9 B8 -100.3(3)
B6 B5 B9 B8 -67.1(4)
B4 B5 B9 B8 38.2(3)
Sn1 B5 B9 B8 7.3(4)
B6 B5 B9 B10 33.3(3)
B4 B5 B9 B10 138.5(3)
Sn1 B5 B9 B10 107.6(3)
B10 B5 B9 B4 -138.5(3)
B6 B5 B9 B4 -105.2(3)
Sn1 B5 B9 B4 -30.9(2)
B10 B5 B9 B12 -36.4(3)
B6 B5 B9 B12 -3.1(4)
B4 B5 B9 B12 102.1(3)
Sn1 B5 B9 B12 71.2(3)
B3 B4 B9 B8 -32.6(3)
B5 B4 B9 B8 -138.7(3)
Sn1 B4 B9 B8 -107.7(3)
B8 B4 B9 B10 100.7(3)
B3 B4 B9 B10 68.1(3)
B5 B4 B9 B10 -38.0(3)
Sn1 B4 B9 B10 -7.1(4)
B8 B4 B9 B5 138.7(3)
B3 B4 B9 B5 106.0(3)
Sn1 B4 B9 B5 30.9(2)
B8 B4 B9 B12 36.9(3)
B3 B4 B9 B12 4.3(3)
B5 B4 B9 B12 -101.7(3)
Sn1 B4 B9 B12 -70.8(3)
B10 B11 B12 B7 138.5(3)
B6 B11 B12 B7 106.4(3)
Sn2 B11 B12 B7 17.1(2)
B6 B11 B12 B10 -32.0(3)
B7 B11 B12 B10 -138.5(3)
Sn2 B11 B12 B10 -121.3(3)
B10 B11 B12 B8 100.3(3)
B6 B11 B12 B8 68.3(3)
B7 B11 B12 B8 -38.1(3)
Sn2 B11 B12 B8 -21.0(4)
B10 B11 B12 B9 36.9(3)
B6 B11 B12 B9 4.8(4)
B7 B11 B12 B9 -101.6(3)
Sn2 B11 B12 B9 -84.5(3)
B8 B7 B12 B11 -138.5(3)
B3 B7 B12 B11 -106.1(3)
Sn2 B7 B12 B11 -17.5(3)
B8 B7 B12 B10 -100.0(3)
B3 B7 B12 B10 -67.6(4)
B11 B7 B12 B10 38.4(3)
Sn2 B7 B12 B10 21.0(4)
B3 B7 B12 B8 32.4(3)
B11 B7 B12 B8 138.5(3)
Sn2 B7 B12 B8 121.0(3)
B8 B7 B12 B9 -36.5(3)
B3 B7 B12 B9 -4.0(4)
B11 B7 B12 B9 102.0(3)
Sn2 B7 B12 B9 84.5(3)
B5 B10 B12 B11 101.5(3)
B6 B10 B12 B11 32.8(3)
B9 B10 B12 B11 138.6(3)
B5 B10 B12 B7 61.3(4)
B6 B10 B12 B7 -7.4(4)
B9 B10 B12 B7 98.4(3)
B11 B10 B12 B7 -40.2(3)
B5 B10 B12 B8 -3.1(4)
B6 B10 B12 B8 -71.8(4)
B9 B10 B12 B8 34.0(3)
B11 B10 B12 B8 -104.6(3)
B5 B10 B12 B9 -37.1(3)
B6 B10 B12 B9 -105.8(3)
B11 B10 B12 B9 -138.6(3)
B8 B9 B12 B11 104.9(3)
B10 B9 B12 B11 -37.3(3)
B5 B9 B12 B11 -0.9(4)
B4 B9 B12 B11 67.9(3)
B8 B9 B12 B7 36.7(3)
B10 B9 B12 B7 -105.4(3)
B5 B9 B12 B7 -69.1(3)
B4 B9 B12 B7 -0.3(4)
B8 B9 B12 B10 142.2(3)
B5 B9 B12 B10 36.3(3)
B4 B9 B12 B10 105.2(3)
B10 B9 B12 B8 -142.2(3)
B5 B9 B12 B8 -105.8(3)
B4 B9 B12 B8 -37.0(3)
B7 B3 B8 B9 99.5(3)
B4 B3 B8 B9 -34.6(3)
Sn1 B3 B8 B9 0.1(4)
Sn2 B3 B8 B9 74.2(3)
B7 B3 B8 B4 134.1(3)
Sn1 B3 B8 B4 34.7(2)
Sn2 B3 B8 B4 108.7(2)
B4 B3 B8 B7 -134.1(3)
Sn1 B3 B8 B7 -99.4(2)
Sn2 B3 B8 B7 -25.3(2)
B7 B3 B8 B12 33.0(3)
B4 B3 B8 B12 -101.1(3)
Sn1 B3 B8 B12 -66.4(3)
Sn2 B3 B8 B12 7.7(3)
B10 B9 B8 B3 -68.7(4)
B5 B9 B8 B3 -4.5(4)
B4 B9 B8 B3 35.8(3)
B12 B9 B8 B3 -102.9(3)
B10 B9 B8 B4 -104.5(3)
B5 B9 B8 B4 -40.3(3)
B12 B9 B8 B4 -138.7(3)
B10 B9 B8 B7 -2.8(4)
B5 B9 B8 B7 61.4(4)
B4 B9 B8 B7 101.7(3)
B12 B9 B8 B7 -36.9(3)
B10 B9 B8 B12 34.2(3)
B5 B9 B8 B12 98.3(3)
B4 B9 B8 B12 138.7(3)
B9 B4 B8 B3 -143.1(3)
B5 B4 B8 B3 -107.7(3)
Sn1 B4 B8 B3 -36.9(3)
B3 B4 B8 B9 143.1(3)
B5 B4 B8 B9 35.4(3)
Sn1 B4 B8 B9 106.2(3)
B9 B4 B8 B7 -101.3(3)
B3 B4 B8 B7 41.8(3)
B5 B4 B8 B7 -65.9(3)
Sn1 B4 B8 B7 4.9(4)
B9 B4 B8 B12 -37.6(3)
B3 B4 B8 B12 105.5(3)
B5 B4 B8 B12 -2.2(4)
Sn1 B4 B8 B12 68.6(3)
B12 B7 B8 B3 144.3(3)
B11 B7 B8 B3 108.4(3)
Sn2 B7 B8 B3 34.3(3)
B12 B7 B8 B9 37.4(3)
B3 B7 B8 B9 -106.9(3)
B11 B7 B8 B9 1.5(4)
Sn2 B7 B8 B9 -72.6(4)
B12 B7 B8 B4 101.4(3)
B3 B7 B8 B4 -42.9(3)
B11 B7 B8 B4 65.6(3)
Sn2 B7 B8 B4 -8.5(4)
B3 B7 B8 B12 -144.3(3)
B11 B7 B8 B12 -35.8(2)
Sn2 B7 B8 B12 -109.9(3)
B11 B12 B8 B3 6.6(4)
B7 B12 B8 B3 -33.4(3)
B10 B12 B8 B3 71.5(3)
B9 B12 B8 B3 105.5(3)
B11 B12 B8 B9 -98.9(3)
B7 B12 B8 B9 -138.9(3)
B10 B12 B8 B9 -34.0(3)
B11 B12 B8 B4 -61.5(4)
B7 B12 B8 B4 -101.6(3)
B10 B12 B8 B4 3.3(4)
B9 B12 B8 B4 37.3(3)
B11 B12 B8 B7 40.1(3)
B10 B12 B8 B7 104.9(3)
B9 B12 B8 B7 138.9(3)
C16 N1 C14 C15 57.3(5)
C12 N1 C14 C15 178.5(4)
C10 N1 C14 C15 -60.8(4)
C14 N1 C12 C13 -177.3(3)
C16 N1 C12 C13 -55.8(4)
C10 N1 C12 C13 62.6(4)
C14 N1 C10 C11 -62.3(4)
C16 N1 C10 C11 176.7(3)
C12 N1 C10 C11 55.5(4)
C14 N1 C16 C17 58.8(5)
C12 N1 C16 C17 -59.7(5)
C10 N1 C16 C17 179.1(4)
C20 N2 C22 C23 53.4(4)
C24 N2 C22 C23 174.4(3)
C26 N2 C22 C23 -64.4(4)
C22 N2 C24 C25 176.8(3)
C20 N2 C24 C25 -62.3(4)
C26 N2 C24 C25 55.6(4)
C22 N2 C20 C21 57.1(4)
C24 N2 C20 C21 -60.5(4)
C26 N2 C20 C21 178.2(3)
C22 N2 C26 C27 -64.4(4)
C20 N2 C26 C27 174.6(3)
C24 N2 C26 C27 53.4(4)
